data_4105355
loop_
_publ_author_name
'Paul J. Lusby'
'Peter M\"uller'
'Sarah J. Pike'
'Alexandra M. Z. Slawin'

_publ_section_title
;
 Stimuli-Responsive Reversible Assembly of 2D and 3D Metallosupramolecular
 Architectures
;
_journal_name_full 'Journal of the American Chemical Society'
_journal_page_first 16398
_journal_page_last 16400
_journal_paper_doi 10.1021/ja907297z
_journal_volume 131
_journal_year 2009
_chemical_formula_moiety 'C108 H80 F24 N12 P4 Pt4,5(C H3 N O2)'
_chemical_formula_sum 'C113 H95 F24 N17 O10 P4 Pt4'
_chemical_formula_weight 3211.30
_chemical_name_systematic
; 
 ? 
;
_space_group_IT_number 2
_symmetry_cell_setting triclinic
_symmetry_space_group_name_Hall '-P 1'
_symmetry_space_group_name_H-M 'P -1'
_atom_sites_solution_hydrogens geom
_atom_sites_solution_primary direct
_atom_sites_solution_secondary difmap
_audit_creation_method SHELXL-97
_cell_angle_alpha 97.384(7)
_cell_angle_beta 100.261(7)
_cell_angle_gamma 116.076(7)
_cell_formula_units_Z 1
_cell_length_a 13.5137(17)
_cell_length_b 13.8563(18)
_cell_length_c 21.010(2)
_cell_measurement_reflns_used 8615
_cell_measurement_temperature 93(2)
_cell_measurement_theta_max 27.8505
_cell_measurement_theta_min 2.6328
_cell_volume 3380.6(7)
_computing_cell_refinement 'CrystalClear (Rigaku Corp., 2004)'
_computing_data_collection 'CrystalClear (Rigaku Corp., 2004)'
_computing_data_reduction 'CrystalClear (Rigaku Corp., 2004)'
_computing_molecular_graphics 'Bruker SHELXTL'
_computing_publication_material 'Bruker SHELXTL'
_computing_structure_refinement 'SHELXL-97 (Sheldrick, 1997)'
_computing_structure_solution 'SHELXS-97 (Sheldrick, 1990)'
_diffrn_ambient_temperature 93(2)
_diffrn_measured_fraction_theta_full 0.992
_diffrn_measured_fraction_theta_max 0.982
_diffrn_measurement_device_type CCD
_diffrn_measurement_method '\w scans'
_diffrn_radiation_monochromator confocal
_diffrn_radiation_source 'rotating anode'
_diffrn_radiation_type MoK\a
_diffrn_radiation_wavelength 0.71073
_diffrn_reflns_av_R_equivalents 0.0521
_diffrn_reflns_av_sigmaI/netI 0.0492
_diffrn_reflns_limit_h_max 15
_diffrn_reflns_limit_h_min -16
_diffrn_reflns_limit_k_max 16
_diffrn_reflns_limit_k_min -16
_diffrn_reflns_limit_l_max 25
_diffrn_reflns_limit_l_min -21
_diffrn_reflns_number 33698
_diffrn_reflns_theta_full 25.00
_diffrn_reflns_theta_max 25.30
_diffrn_reflns_theta_min 2.63
_exptl_absorpt_coefficient_mu 4.262
_exptl_absorpt_correction_T_max 1.0000
_exptl_absorpt_correction_T_min 0.8007
_exptl_absorpt_correction_type multi-scan
_exptl_absorpt_process_details 'Jacobson, R. (1998) Private communication'
_exptl_crystal_colour Yellow
_exptl_crystal_density_diffrn 1.577
_exptl_crystal_description Prism
_exptl_crystal_F_000 1560
_exptl_crystal_size_max 0.1800
_exptl_crystal_size_mid 0.1800
_exptl_crystal_size_min 0.1200
_refine_diff_density_max 3.011
_refine_diff_density_min -1.804
_refine_diff_density_rms 0.189
_refine_ls_extinction_coef 0.0033(2)
_refine_ls_extinction_expression Fc^*^=kFc[1+0.001xFc^2^\l^3^/sin(2\q)]^-1/4^
_refine_ls_extinction_method SHELXL
_refine_ls_goodness_of_fit_ref 1.046
_refine_ls_hydrogen_treatment constr
_refine_ls_matrix_type full
_refine_ls_number_parameters 905
_refine_ls_number_reflns 12098
_refine_ls_number_restraints 18
_refine_ls_restrained_S_all 1.045
_refine_ls_R_factor_all 0.0729
_refine_ls_R_factor_gt 0.0673
_refine_ls_shift/su_max 0.146
_refine_ls_shift/su_mean 0.005
_refine_ls_structure_factor_coef Fsqd
_refine_ls_weighting_details 'calc w=1/[\s^2^(Fo^2^)+(0.1196P)^2^+13.6452P] where P=(Fo^2^+2Fc^2^)/3'
_refine_ls_weighting_scheme calc
_refine_ls_wR_factor_gt 0.1857
_refine_ls_wR_factor_ref 0.1944
_reflns_number_gt 10719
_reflns_number_total 12098
_reflns_threshold_expression >2sigma(I)
_cod_data_source_file ja907297z_si_003.cif
_cod_data_source_block square
_cod_database_code 4105355

loop_
_symmetry_equiv_pos_as_xyz
'x, y, z'
'-x, -y, -z'

loop_
_atom_site_label
_atom_site_type_symbol
_atom_site_fract_x
_atom_site_fract_y
_atom_site_fract_z
_atom_site_U_iso_or_equiv
_atom_site_adp_type
_atom_site_occupancy
_atom_site_symmetry_multiplicity
_atom_site_calc_flag
_atom_site_refinement_flags
Pt1 Pt 0.084637(18) 0.023667(16) 0.783384(10) 0.05171(6) Uani 1 1 d .
C1 C 0.1313(5) -0.0912(5) 0.8049(3) 0.0604(16) Uani 1 1 d .
C2 C 0.0992(5) -0.1770(5) 0.7485(3) 0.0561(14) Uani 1 1 d .
C3 C 0.1156(5) -0.2677(5) 0.7544(3) 0.0664(17) Uani 1 1 d .
H3A H 0.0945 -0.3245 0.7162 0.080 Uiso 1 1 calc R
C4 C 0.1634(6) -0.2748(5) 0.8168(4) 0.081(2) Uani 1 1 d .
H4A H 0.1772 -0.3355 0.8212 0.097 Uiso 1 1 calc R
C5 C 0.1911(7) -0.1928(6) 0.8728(4) 0.089(2) Uani 1 1 d .
H5A H 0.2212 -0.1993 0.9156 0.106 Uiso 1 1 calc R
C6 C 0.1751(6) -0.1023(6) 0.8667(3) 0.0797(19) Uani 1 1 d .
H6A H 0.1944 -0.0471 0.9054 0.096 Uiso 1 1 calc R
C7 C 0.0480(5) -0.1620(4) 0.6838(3) 0.0530(14) Uani 1 1 d .
N8 N 0.0482(4) -0.0619(3) 0.6871(2) 0.0486(11) Uani 1 1 d .
C9 C 0.0162(4) -0.0367(4) 0.6297(3) 0.0516(14) Uani 1 1 d .
C10 C -0.0310(5) -0.1145(5) 0.5694(3) 0.0567(16) Uani 1 1 d .
H10A H -0.0572 -0.0959 0.5302 0.068 Uiso 1 1 calc R
C11 C -0.0401(5) -0.2173(5) 0.5659(3) 0.0595(16) Uani 1 1 d .
H11A H -0.0760 -0.2718 0.5252 0.071 Uiso 1 1 calc R
C12 C 0.0046(5) -0.2402(5) 0.6237(3) 0.0565(15) Uani 1 1 d .
H12A H 0.0054 -0.3087 0.6220 0.068 Uiso 1 1 calc R
C13 C 0.0467(5) 0.0806(4) 0.6294(3) 0.0512(14) Uani 1 1 d .
C14 C 0.1611(5) 0.1611(5) 0.6546(3) 0.0568(15) Uani 1 1 d .
H14A H 0.2163 0.1425 0.6758 0.068 Uiso 1 1 calc R
C15 C 0.1938(5) 0.2714(5) 0.6481(3) 0.0632(17) Uani 1 1 d .
H15A H 0.2715 0.3266 0.6634 0.076 Uiso 1 1 calc R
C16 C 0.1101(5) 0.2975(5) 0.6189(3) 0.0615(15) Uani 1 1 d .
H16A H 0.1310 0.3717 0.6163 0.074 Uiso 1 1 calc R
C17 C -0.0029(5) 0.2167(5) 0.5936(3) 0.0644(16) Uani 1 1 d .
H17A H -0.0581 0.2357 0.5728 0.077 Uiso 1 1 calc R
C18 C -0.0363(5) 0.1084(4) 0.5983(3) 0.0577(15) Uani 1 1 d .
H18A H -0.1139 0.0535 0.5808 0.069 Uiso 1 1 calc R
N19 N 0.0159(4) 0.1340(3) 0.7650(2) 0.0478(11) Uani 1 1 d .
C20 C -0.0961(5) 0.0957(4) 0.7496(3) 0.0569(15) Uani 1 1 d .
H20A H -0.1435 0.0190 0.7449 0.068 Uiso 1 1 calc R
C21 C -0.1482(5) 0.1612(5) 0.7399(3) 0.0592(16) Uani 1 1 d .
H21A H -0.2291 0.1300 0.7289 0.071 Uiso 1 1 calc R
C22 C -0.0787(5) 0.2748(4) 0.7468(3) 0.0535(14) Uani 1 1 d .
C23 C 0.0408(5) 0.3148(5) 0.7663(3) 0.0571(15) Uani 1 1 d .
H23A H 0.0912 0.3915 0.7733 0.068 Uiso 1 1 calc R
C24 C 0.0841(5) 0.2431(5) 0.7751(3) 0.0558(15) Uani 1 1 d .
H24A H 0.1646 0.2714 0.7887 0.067 Uiso 1 1 calc R
C25 C -0.1293(5) 0.3474(4) 0.7328(3) 0.0534(14) Uani 1 1 d .
C26 C -0.0887(5) 0.4221(4) 0.6930(3) 0.0546(14) Uani 1 1 d .
H26A H -0.0254 0.4292 0.6765 0.065 Uiso 1 1 calc R
C27 C -0.1402(5) 0.4847(4) 0.6779(3) 0.0558(14) Uani 1 1 d .
H27A H -0.1126 0.5337 0.6500 0.067 Uiso 1 1 calc R
N28 N -0.2295(4) 0.4799(4) 0.7013(2) 0.0499(11) Uani 1 1 d .
C29 C -0.2684(5) 0.4082(5) 0.7399(3) 0.0573(14) Uani 1 1 d .
H29A H -0.3312 0.4029 0.7563 0.069 Uiso 1 1 calc R
C30 C -0.2212(5) 0.3437(5) 0.7559(3) 0.0642(16) Uani 1 1 d .
H30A H -0.2511 0.2949 0.7836 0.077 Uiso 1 1 calc R
Pt31 Pt -0.298615(16) 0.589038(16) 0.678021(10) 0.04896(6) Uani 1 1 d .
C31 C -0.3364(5) 0.7070(5) 0.6556(3) 0.0549(15) Uani 1 1 d .
C32 C -0.3347(5) 0.7183(4) 0.5904(3) 0.0532(14) Uani 1 1 d .
C33 C -0.3480(5) 0.8031(4) 0.5677(3) 0.0614(17) Uani 1 1 d .
H33A H -0.3451 0.8108 0.5237 0.074 Uiso 1 1 calc R
C34 C -0.3657(6) 0.8767(5) 0.6102(4) 0.075(2) Uani 1 1 d .
H34A H -0.3754 0.9347 0.5953 0.090 Uiso 1 1 calc R
C35 C -0.3691(5) 0.8647(5) 0.6732(4) 0.071(2) Uani 1 1 d .
H35A H -0.3844 0.9132 0.7011 0.085 Uiso 1 1 calc R
C36 C -0.3511(5) 0.7851(5) 0.6978(4) 0.0647(17) Uani 1 1 d .
H36A H -0.3484 0.7823 0.7430 0.078 Uiso 1 1 calc R
C37 C -0.3327(5) 0.6256(4) 0.5464(3) 0.0520(14) Uani 1 1 d .
N38 N -0.3399(3) 0.5409(3) 0.5765(2) 0.0462(11) Uani 1 1 d .
C39 C -0.3638(4) 0.4437(4) 0.5383(3) 0.0513(14) Uani 1 1 d .
C40 C -0.3698(5) 0.4308(5) 0.4690(3) 0.0561(16) Uani 1 1 d .
H40A H -0.3866 0.3618 0.4425 0.067 Uiso 1 1 calc R
C41 C -0.3509(5) 0.5201(5) 0.4412(3) 0.0559(15) Uani 1 1 d .
H41A H -0.3496 0.5148 0.3959 0.067 Uiso 1 1 calc R
C42 C -0.3336(5) 0.6179(5) 0.4802(3) 0.0552(15) Uani 1 1 d .
H42A H -0.3225 0.6794 0.4612 0.066 Uiso 1 1 calc R
C43 C -0.3927(5) 0.3444(4) 0.5657(3) 0.0545(15) Uani 1 1 d .
C44 C -0.4704(5) 0.3177(5) 0.6059(3) 0.0569(16) Uani 1 1 d .
H44A H -0.4980 0.3670 0.6198 0.068 Uiso 1 1 calc R
C45 C -0.5052(5) 0.2174(6) 0.6243(3) 0.0692(19) Uani 1 1 d .
H45A H -0.5589 0.1970 0.6502 0.083 Uiso 1 1 calc R
C46 C -0.4635(7) 0.1478(5) 0.6057(4) 0.082(2) Uani 1 1 d .
H46A H -0.4902 0.0789 0.6181 0.098 Uiso 1 1 calc R
C47 C -0.3834(7) 0.1750(6) 0.5694(4) 0.087(2) Uani 1 1 d .
H47A H -0.3522 0.1274 0.5589 0.105 Uiso 1 1 calc R
C48 C -0.3492(5) 0.2729(5) 0.5486(4) 0.0657(18) Uani 1 1 d .
H48A H -0.2958 0.2915 0.5225 0.079 Uiso 1 1 calc R
N49 N -0.2574(4) 0.6513(4) 0.7779(2) 0.0537(12) Uani 1 1 d .
C50 C -0.3384(6) 0.6198(8) 0.8120(4) 0.100(3) Uani 1 1 d .
H50A H -0.4139 0.5642 0.7895 0.120 Uiso 1 1 calc R
C51 C -0.3135(7) 0.6665(8) 0.8784(4) 0.100(3) Uani 1 1 d .
H51A H -0.3730 0.6459 0.9003 0.120 Uiso 1 1 calc R
C52 C -0.2032(5) 0.7431(5) 0.9139(3) 0.0562(15) Uani 1 1 d .
C53 C -0.1196(7) 0.7720(7) 0.8793(3) 0.089(3) Uani 1 1 d .
H53A H -0.0422 0.8226 0.9015 0.106 Uiso 1 1 calc R
C54 C -0.1522(6) 0.7246(6) 0.8103(3) 0.077(2) Uani 1 1 d .
H54A H -0.0956 0.7467 0.7864 0.093 Uiso 1 1 calc R
C55 C -0.1760(5) 0.7963(5) 0.9861(3) 0.0580(16) Uani 1 1 d .
C56 C -0.2607(6) 0.7833(6) 1.0180(3) 0.074(2) Uani 1 1 d .
H56A H -0.3389 0.7382 0.9947 0.089 Uiso 1 1 calc R
C57 C -0.2303(6) 0.8363(6) 1.0838(3) 0.073(2) Uani 1 1 d .
H57A H -0.2893 0.8258 1.1053 0.088 Uiso 1 1 calc R
N58 N -0.1230(4) 0.9014(4) 1.1189(2) 0.0555(13) Uani 1 1 d .
C59 C -0.0384(6) 0.9153(5) 1.0886(3) 0.0675(18) Uani 1 1 d .
H59A H 0.0389 0.9615 1.1133 0.081 Uiso 1 1 calc R
C60 C -0.0619(6) 0.8640(5) 1.0233(3) 0.0659(18) Uani 1 1 d .
H60A H -0.0014 0.8741 1.0033 0.079 Uiso 1 1 calc R
P1 P 0.7118(4) 0.0093(4) 0.9008(2) 0.1808(17) Uani 1 1 d .
F1 F 0.7631(9) -0.0546(8) 0.8612(7) 0.238(6) Uani 1 1 d .
F2 F 0.6670(12) 0.0851(13) 0.9339(9) 0.340(8) Uani 1 1 d .
F3 F 0.7916(8) 0.0337(9) 0.9635(4) 0.218(5) Uani 1 1 d .
F4 F 0.6176(13) -0.0908(12) 0.9179(10) 0.431(12) Uani 1 1 d .
F5 F 0.8267(14) 0.1239(10) 0.8876(6) 0.295(7) Uani 1 1 d .
F6 F 0.6074(15) -0.0299(19) 0.8407(10) 0.460(12) Uani 1 1 d .
P2 P 0.0000 0.5000 0.5000 0.0489(5) Uani 1 2 d S
F7 F 0.0728(3) 0.6235(3) 0.4950(2) 0.0768(12) Uani 1 1 d .
F8 F 0.0582(4) 0.5372(3) 0.57858(19) 0.0788(12) Uani 1 1 d .
F9 F 0.0992(3) 0.4734(3) 0.4872(2) 0.0815(12) Uani 1 1 d .
P3 P 0.32949(4) 0.53213(4) 0.92711(3) 0.151(3) Uani 0.50 1 d PD
F10 F 0.23481(4) 0.54687(5) 0.88273(3) 0.197(8) Uani 0.50 1 d PD
F11 F 0.42417(4) 0.51737(5) 0.97150(3) 0.66(4) Uani 0.50 1 d PD
F12 F 0.35888(6) 0.49234(6) 0.86417(3) 0.64(4) Uani 0.50 1 d PD
F13 F 0.41721(6) 0.65299(4) 0.93094(4) 0.65(4) Uani 0.50 1 d PD
F14 F 0.30011(6) 0.57191(6) 0.99006(3) 0.322(19) Uani 0.50 1 d PD
F15 F 0.24178(6) 0.41126(5) 0.92329(4) 0.46(2) Uani 0.50 1 d PD
N71 N 0.4995(11) 0.0691(11) 0.7772(6) 0.085(4) Uani 0.50 1 d P
O71 O 0.5186(8) 0.0278(10) 0.7323(6) 0.107(3) Uani 0.50 1 d P
O72 O 0.4110(10) 0.0224(13) 0.8049(8) 0.125(6) Uani 0.50 1 d P
C71 C 0.5536(10) 0.1731(12) 0.7920(10) 0.099(5) Uani 0.50 1 d P
H71A H 0.5858 0.1991 0.7554 0.149 Uiso 0.50 1 calc PR
H71B H 0.6155 0.1984 0.8325 0.149 Uiso 0.50 1 calc PR
H71C H 0.5017 0.2026 0.7994 0.149 Uiso 0.50 1 calc PR
N73 N 0.7294(7) 0.0877(8) 0.4060(5) 0.054(3) Uani 0.50 1 d P
O73 O 0.7271(6) 0.0200(6) 0.3608(5) 0.067(2) Uani 0.50 1 d P
C73 C 0.7043(11) 0.1744(9) 0.3815(7) 0.065(4) Uani 0.50 1 d P
H73A H 0.6442 0.1792 0.3996 0.098 Uiso 0.50 1 calc PR
H73B H 0.6788 0.1542 0.3328 0.098 Uiso 0.50 1 calc PR
H73C H 0.7736 0.2462 0.3962 0.098 Uiso 0.50 1 calc PR
O74 O 0.7470(7) 0.0894(9) 0.4622(6) 0.084(3) Uani 0.50 1 d P
N75 N 0.4502(7) 0.3252(9) 0.8121(6) 0.068(3) Uani 0.50 1 d P
O75 O 0.4736(6) 0.3674(7) 0.7656(4) 0.063(2) Uani 0.50 1 d P
O76 O 0.3543(8) 0.2424(9) 0.7995(5) 0.078(3) Uani 0.50 1 d P
C75 C 0.5295(15) 0.3599(17) 0.8752(9) 0.108(6) Uani 0.50 1 d P
H75A H 0.6068 0.3859 0.8695 0.162 Uiso 0.50 1 calc PR
H75B H 0.5105 0.2977 0.8968 0.162 Uiso 0.50 1 calc PR
H75C H 0.5258 0.4201 0.9031 0.162 Uiso 0.50 1 calc PR
N77 N 0.3528(8) 0.6118(9) 0.7420(6) 0.081(4) Uani 0.50 1 d P
O77 O 0.3941(7) 0.5558(8) 0.7279(4) 0.071(3) Uani 0.50 1 d P
O78 O 0.2554(11) 0.5835(10) 0.7134(8) 0.193(5) Uani 0.50 1 d P
C77 C 0.4148(11) 0.7164(12) 0.7851(9) 0.090(5) Uani 0.50 1 d P
H77A H 0.4934 0.7311 0.8032 0.135 Uiso 0.50 1 calc PR
H77B H 0.3793 0.7193 0.8216 0.135 Uiso 0.50 1 calc PR
H77C H 0.4154 0.7723 0.7607 0.135 Uiso 0.50 1 calc PR
N79 N 1.0326(18) 0.5557(14) 1.0053(12) 0.144(7) Uani 0.50 1 d P
O79 O 1.041(2) 0.6401(18) 1.0629(15) 0.255(12) Uani 0.50 1 d P
O80 O 0.985(3) 0.595(2) 0.9535(19) 0.363(16) Uani 0.50 1 d P
C79 C 1.1552(19) 0.558(2) 1.0077(12) 0.136(8) Uani 0.50 1 d P
H79A H 1.1743 0.5269 1.0445 0.203 Uiso 0.50 1 calc PR
H79B H 1.2147 0.6343 1.0145 0.203 Uiso 0.50 1 calc PR
H79C H 1.1500 0.5138 0.9657 0.203 Uiso 0.50 1 calc PR

loop_
_atom_site_aniso_label
_atom_site_aniso_U_11
_atom_site_aniso_U_22
_atom_site_aniso_U_33
_atom_site_aniso_U_23
_atom_site_aniso_U_13
_atom_site_aniso_U_12
Pt1 0.07774(10) 0.05111(9) 0.03844(10) 0.00959(7) 0.01377(8) 0.04179(8)
C1 0.081(3) 0.058(3) 0.052(3) 0.015(2) 0.019(3) 0.040(2)
C2 0.070(3) 0.060(2) 0.053(3) 0.018(2) 0.021(2) 0.039(2)
C3 0.086(3) 0.059(2) 0.080(4) 0.027(2) 0.032(3) 0.049(2)
C4 0.107(3) 0.076(3) 0.096(5) 0.034(3) 0.028(3) 0.071(2)
C5 0.115(4) 0.080(3) 0.079(5) 0.025(3) 0.001(4) 0.061(3)
C6 0.128(4) 0.088(3) 0.056(3) 0.026(3) 0.019(3) 0.079(3)
C7 0.070(2) 0.044(2) 0.056(3) 0.014(2) 0.024(2) 0.0332(19)
N8 0.063(2) 0.0461(19) 0.037(2) 0.0052(16) 0.0127(17) 0.0277(16)
C9 0.063(2) 0.049(2) 0.051(3) 0.011(2) 0.013(2) 0.0349(18)
C10 0.068(3) 0.053(3) 0.049(3) 0.009(2) 0.016(2) 0.029(2)
C11 0.074(3) 0.049(3) 0.050(3) 0.005(2) 0.018(2) 0.026(2)
C12 0.067(3) 0.051(2) 0.057(3) 0.011(2) 0.023(2) 0.030(2)
C13 0.067(2) 0.048(2) 0.043(3) 0.0067(19) 0.014(2) 0.0330(19)
C14 0.077(3) 0.057(2) 0.045(3) 0.010(2) 0.019(2) 0.039(2)
C15 0.079(3) 0.054(3) 0.056(3) 0.016(2) 0.023(3) 0.029(2)
C16 0.097(3) 0.055(2) 0.053(3) 0.025(2) 0.034(2) 0.046(2)
C17 0.090(3) 0.078(3) 0.047(3) 0.023(2) 0.021(2) 0.056(2)
C18 0.086(3) 0.055(2) 0.046(3) 0.013(2) 0.019(2) 0.044(2)
N19 0.0646(19) 0.0444(17) 0.043(2) 0.0080(16) 0.0101(17) 0.0350(15)
C20 0.078(3) 0.046(2) 0.055(3) 0.018(2) 0.021(2) 0.034(2)
C21 0.062(3) 0.056(3) 0.060(3) 0.013(2) 0.009(2) 0.032(2)
C22 0.070(2) 0.054(2) 0.050(3) 0.017(2) 0.017(2) 0.0396(19)
C23 0.068(3) 0.054(3) 0.049(3) 0.004(2) 0.010(2) 0.034(2)
C24 0.068(3) 0.056(3) 0.046(3) 0.005(2) 0.014(2) 0.034(2)
C25 0.073(2) 0.057(2) 0.046(3) 0.013(2) 0.013(2) 0.0444(19)
C26 0.065(2) 0.055(2) 0.058(3) 0.018(2) 0.022(2) 0.0374(19)
C27 0.074(3) 0.053(2) 0.054(3) 0.015(2) 0.022(2) 0.038(2)
N28 0.0615(19) 0.055(2) 0.042(2) 0.0072(17) 0.0100(18) 0.0376(16)
C29 0.069(2) 0.075(3) 0.050(3) 0.026(2) 0.026(2) 0.047(2)
C30 0.079(3) 0.080(3) 0.054(3) 0.023(2) 0.026(2) 0.051(2)
Pt31 0.06417(10) 0.05105(9) 0.04098(11) 0.00686(8) 0.01207(8) 0.03702(8)
C31 0.060(2) 0.053(2) 0.051(3) 0.000(2) 0.006(2) 0.032(2)
C32 0.059(2) 0.048(2) 0.055(3) 0.013(2) 0.009(2) 0.0303(19)
C33 0.068(3) 0.046(2) 0.066(4) 0.014(2) 0.002(3) 0.029(2)
C34 0.071(3) 0.046(3) 0.097(5) 0.009(3) -0.004(3) 0.031(2)
C35 0.071(3) 0.055(3) 0.082(5) -0.008(3) 0.001(3) 0.039(2)
C36 0.079(3) 0.053(2) 0.068(4) 0.000(2) 0.015(3) 0.042(2)
C37 0.058(2) 0.041(2) 0.052(3) 0.002(2) 0.005(2) 0.0249(19)
N38 0.0539(19) 0.0478(19) 0.037(2) 0.0071(16) 0.0097(16) 0.0262(16)
C39 0.059(2) 0.049(2) 0.050(3) 0.007(2) 0.014(2) 0.0314(19)
C40 0.054(2) 0.058(3) 0.049(3) 0.003(2) 0.016(2) 0.022(2)
C41 0.059(3) 0.063(3) 0.046(3) 0.011(2) 0.009(2) 0.031(2)
C42 0.062(3) 0.055(2) 0.050(3) 0.013(2) 0.009(2) 0.031(2)
C43 0.066(3) 0.050(2) 0.050(3) 0.008(2) 0.010(2) 0.032(2)
C44 0.063(3) 0.052(2) 0.054(3) 0.013(2) 0.005(2) 0.029(2)
C45 0.064(3) 0.074(3) 0.066(3) 0.028(3) 0.013(3) 0.028(3)
C46 0.103(4) 0.050(3) 0.092(5) 0.022(3) 0.018(4) 0.039(3)
C47 0.110(4) 0.062(3) 0.109(6) 0.025(3) 0.039(4) 0.053(3)
C48 0.071(3) 0.050(3) 0.081(4) 0.010(3) 0.031(3) 0.029(2)
N49 0.071(2) 0.057(2) 0.039(2) 0.0041(17) 0.0130(18) 0.0387(17)
C50 0.070(4) 0.146(7) 0.052(4) -0.020(4) 0.014(3) 0.037(4)
C51 0.079(4) 0.133(7) 0.058(4) -0.021(4) 0.019(3) 0.034(4)
C52 0.080(3) 0.059(2) 0.038(3) 0.007(2) 0.011(2) 0.043(2)
C53 0.094(4) 0.098(5) 0.044(3) -0.012(3) 0.025(3) 0.025(4)
C54 0.088(4) 0.073(4) 0.053(3) -0.008(3) 0.019(3) 0.029(3)
C55 0.082(3) 0.056(3) 0.042(3) 0.010(2) 0.013(2) 0.039(2)
C56 0.088(4) 0.083(4) 0.050(3) 0.003(3) 0.021(3) 0.043(3)
C57 0.078(3) 0.084(4) 0.052(3) 0.000(3) 0.011(3) 0.040(3)
N58 0.087(2) 0.056(2) 0.033(2) 0.0077(17) 0.0127(19) 0.0429(19)
C59 0.086(3) 0.064(3) 0.055(3) 0.008(3) 0.021(3) 0.038(3)
C60 0.082(3) 0.065(3) 0.051(3) 0.008(3) 0.018(3) 0.038(3)
P1 0.181(2) 0.201(3) 0.150(3) -0.042(2) -0.024(2) 0.128(2)
F1 0.256(9) 0.144(6) 0.314(14) 0.014(7) 0.083(9) 0.102(6)
F2 0.393(11) 0.367(12) 0.336(17) -0.025(12) 0.089(12) 0.275(9)
F3 0.170(7) 0.281(11) 0.107(5) 0.056(6) -0.001(5) 0.036(7)
F4 0.263(13) 0.235(12) 0.48(2) 0.154(13) -0.130(14) -0.086(11)
F5 0.471(17) 0.214(9) 0.249(10) 0.116(7) 0.166(11) 0.161(10)
F6 0.406(15) 0.60(2) 0.321(19) -0.100(17) -0.150(14) 0.334(15)
P2 0.0596(8) 0.0408(7) 0.0509(10) 0.0098(7) 0.0141(8) 0.0281(6)
F7 0.089(2) 0.0464(15) 0.096(3) 0.0259(16) 0.0310(19) 0.0289(15)
F8 0.106(2) 0.076(2) 0.0495(19) 0.0063(16) -0.0002(18) 0.0495(17)
F9 0.0759(16) 0.0777(19) 0.102(3) 0.0022(19) 0.0235(19) 0.0507(14)
P3 0.124(4) 0.201(7) 0.094(4) 0.036(4) 0.008(3) 0.056(5)
F10 0.222(14) 0.095(8) 0.198(15) 0.001(9) -0.068(12) 0.064(9)
F11 0.47(4) 1.07(8) 0.197(17) -0.31(3) -0.20(2) 0.39(5)
F12 0.72(7) 0.44(4) 0.165(19) -0.15(2) 0.14(3) -0.19(5)
F13 0.154(17) 0.68(5) 0.68(7) 0.32(5) 0.00(3) -0.19(3)
F14 0.227(18) 0.56(5) 0.142(16) 0.00(2) 0.049(14) 0.17(2)
F15 0.61(4) 0.50(2) 0.52(4) 0.34(2) 0.17(3) 0.41(2)
N71 0.098(6) 0.106(8) 0.070(6) 0.039(5) 0.042(5) 0.052(6)
O71 0.129(4) 0.187(7) 0.082(6) 0.047(5) 0.045(5) 0.132(4)
O72 0.089(6) 0.148(11) 0.122(10) -0.006(8) 0.038(7) 0.048(7)
C71 0.061(5) 0.110(7) 0.181(14) 0.080(8) 0.059(7) 0.066(5)
N73 0.035(3) 0.057(5) 0.061(5) 0.008(4) 0.020(3) 0.014(3)
O73 0.065(3) 0.039(3) 0.096(5) 0.000(4) 0.049(4) 0.017(3)
C73 0.084(6) 0.039(4) 0.061(7) -0.016(4) -0.007(6) 0.036(4)
O74 0.053(4) 0.092(7) 0.088(7) 0.020(5) 0.020(4) 0.019(4)
N75 0.046(4) 0.063(6) 0.081(6) -0.002(5) 0.038(4) 0.011(4)
O75 0.067(3) 0.080(4) 0.059(5) 0.016(4) 0.023(3) 0.047(3)
O76 0.068(4) 0.098(6) 0.063(5) 0.015(5) 0.016(4) 0.038(4)
C75 0.124(10) 0.144(13) 0.073(10) 0.006(9) 0.013(9) 0.088(9)
N77 0.061(4) 0.083(6) 0.084(8) -0.034(5) -0.012(5) 0.047(4)
O77 0.082(4) 0.083(5) 0.047(4) -0.009(4) 0.004(4) 0.051(4)
O78 0.212(7) 0.166(6) 0.164(10) -0.127(6) -0.118(7) 0.163(5)
C77 0.070(5) 0.065(7) 0.125(11) -0.020(7) 0.050(6) 0.026(5)
N79 0.183(13) 0.119(8) 0.175(17) 0.069(10) 0.041(13) 0.102(9)
O79 0.215(16) 0.185(14) 0.29(3) -0.120(15) -0.073(17) 0.128(12)
O80 0.34(2) 0.450(19) 0.49(3) 0.35(2) 0.13(2) 0.279(18)
C79 0.175(15) 0.157(14) 0.117(16) 0.052(12) 0.033(13) 0.112(12)

loop_
_atom_type_symbol
_atom_type_description
_atom_type_scat_dispersion_real
_atom_type_scat_dispersion_imag
_atom_type_scat_source
C C 0.0033 0.0016 'International Tables Vol C Tables 4.2.6.8 and 6.1.1.4'
H H 0.0000 0.0000 'International Tables Vol C Tables 4.2.6.8 and 6.1.1.4'
N N 0.0061 0.0033 'International Tables Vol C Tables 4.2.6.8 and 6.1.1.4'
F F 0.0171 0.0103 'International Tables Vol C Tables 4.2.6.8 and 6.1.1.4'
P P 0.1023 0.0942 'International Tables Vol C Tables 4.2.6.8 and 6.1.1.4'
Pt Pt -1.7033 8.3905 'International Tables Vol C Tables 4.2.6.8 and 6.1.1.4'
O O 0.0106 0.0060 'International Tables Vol C Tables 4.2.6.8 and 6.1.1.4'

loop_
_geom_angle_atom_site_label_1
_geom_angle_atom_site_label_2
_geom_angle_atom_site_label_3
_geom_angle
_geom_angle_site_symmetry_1
_geom_angle_site_symmetry_3
C1 Pt1 N58 93.3(2) . 2_567
C1 Pt1 N8 82.2(2) . .
N58 Pt1 N8 175.4(2) 2_567 .
C1 Pt1 N19 172.5(2) . .
N58 Pt1 N19 84.60(19) 2_567 .
N8 Pt1 N19 99.83(18) . .
C6 C1 C2 118.4(6) . .
C6 C1 Pt1 128.5(5) . .
C2 C1 Pt1 112.6(5) . .
C3 C2 C1 121.0(6) . .
C3 C2 C7 123.4(5) . .
C1 C2 C7 115.7(6) . .
C2 C3 C4 119.3(6) . .
C2 C3 H3A 120.3 . .
C4 C3 H3A 120.3 . .
C3 C4 C5 120.0(7) . .
C3 C4 H4A 120.0 . .
C5 C4 H4A 120.0 . .
C6 C5 C4 120.5(7) . .
C6 C5 H5A 119.7 . .
C4 C5 H5A 119.7 . .
C5 C6 C1 120.8(7) . .
C5 C6 H6A 119.6 . .
C1 C6 H6A 119.6 . .
N8 C7 C12 121.1(5) . .
N8 C7 C2 114.7(5) . .
C12 C7 C2 124.2(5) . .
C9 N8 C7 118.2(4) . .
C9 N8 Pt1 128.6(4) . .
C7 N8 Pt1 112.9(4) . .
N8 C9 C10 121.4(5) . .
N8 C9 C13 119.2(4) . .
C10 C9 C13 118.8(5) . .
C11 C10 C9 120.8(6) . .
C11 C10 H10A 119.6 . .
C9 C10 H10A 119.6 . .
C10 C11 C12 118.3(5) . .
C10 C11 H11A 120.9 . .
C12 C11 H11A 120.9 . .
C11 C12 C7 119.5(6) . .
C11 C12 H12A 120.2 . .
C7 C12 H12A 120.2 . .
C14 C13 C18 120.5(5) . .
C14 C13 C9 118.4(5) . .
C18 C13 C9 120.8(4) . .
C13 C14 C15 119.1(6) . .
C13 C14 H14A 120.4 . .
C15 C14 H14A 120.4 . .
C16 C15 C14 119.3(5) . .
C16 C15 H15A 120.3 . .
C14 C15 H15A 120.3 . .
C17 C16 C15 120.9(6) . .
C17 C16 H16A 119.6 . .
C15 C16 H16A 119.6 . .
C16 C17 C18 120.8(6) . .
C16 C17 H17A 119.6 . .
C18 C17 H17A 119.6 . .
C17 C18 C13 119.3(5) . .
C17 C18 H18A 120.4 . .
C13 C18 H18A 120.4 . .
C20 N19 C24 118.8(5) . .
C20 N19 Pt1 119.5(4) . .
C24 N19 Pt1 121.4(4) . .
N19 C20 C21 123.8(5) . .
N19 C20 H20A 118.1 . .
C21 C20 H20A 118.1 . .
C20 C21 C22 118.4(5) . .
C20 C21 H21A 120.8 . .
C22 C21 H21A 120.8 . .
C21 C22 C23 116.9(6) . .
C21 C22 C25 120.9(5) . .
C23 C22 C25 122.2(5) . .
C24 C23 C22 120.2(5) . .
C24 C23 H23A 119.9 . .
C22 C23 H23A 119.9 . .
N19 C24 C23 121.8(5) . .
N19 C24 H24A 119.1 . .
C23 C24 H24A 119.1 . .
C30 C25 C26 116.4(6) . .
C30 C25 C22 122.9(6) . .
C26 C25 C22 120.7(6) . .
C27 C26 C25 119.9(6) . .
C27 C26 H26A 120.1 . .
C25 C26 H26A 120.1 . .
N28 C27 C26 122.6(6) . .
N28 C27 H27A 118.7 . .
C26 C27 H27A 118.7 . .
C29 N28 C27 117.5(5) . .
C29 N28 Pt31 123.2(4) . .
C27 N28 Pt31 119.3(4) . .
C30 C29 N28 122.3(6) . .
C30 C29 H29A 118.9 . .
N28 C29 H29A 118.9 . .
C29 C30 C25 121.3(6) . .
C29 C30 H30A 119.4 . .
C25 C30 H30A 119.4 . .
C31 Pt31 N49 93.1(2) . .
C31 Pt31 N38 81.3(2) . .
N49 Pt31 N38 174.3(2) . .
C31 Pt31 N28 170.4(2) . .
N49 Pt31 N28 87.2(2) . .
N38 Pt31 N28 98.09(18) . .
C32 C31 C36 117.9(6) . .
C32 C31 Pt31 112.8(5) . .
C36 C31 Pt31 128.9(5) . .
C33 C32 C31 121.1(6) . .
C33 C32 C37 123.7(6) . .
C31 C32 C37 114.7(5) . .
C32 C33 C34 119.4(7) . .
C32 C33 H33A 120.3 . .
C34 C33 H33A 120.3 . .
C35 C34 C33 119.5(7) . .
C35 C34 H34A 120.3 . .
C33 C34 H34A 120.3 . .
C34 C35 C36 122.3(7) . .
C34 C35 H35A 118.8 . .
C36 C35 H35A 118.8 . .
C35 C36 C31 119.6(7) . .
C35 C36 H36A 120.2 . .
C31 C36 H36A 120.2 . .
N38 C37 C42 121.4(5) . .
N38 C37 C32 113.6(5) . .
C42 C37 C32 124.8(6) . .
C39 N38 C37 118.7(5) . .
C39 N38 Pt31 128.8(4) . .
C37 N38 Pt31 112.3(3) . .
N38 C39 C40 121.3(5) . .
N38 C39 C43 121.0(5) . .
C40 C39 C43 117.6(5) . .
C41 C40 C39 118.8(6) . .
C41 C40 H40A 120.6 . .
C39 C40 H40A 120.6 . .
C40 C41 C42 119.4(6) . .
C40 C41 H41A 120.3 . .
C42 C41 H41A 120.3 . .
C37 C42 C41 119.9(6) . .
C37 C42 H42A 120.1 . .
C41 C42 H42A 120.1 . .
C48 C43 C44 119.7(6) . .
C48 C43 C39 120.1(6) . .
C44 C43 C39 120.1(6) . .
C45 C44 C43 118.2(6) . .
C45 C44 H44A 120.9 . .
C43 C44 H44A 120.9 . .
C46 C45 C44 121.0(7) . .
C46 C45 H45A 119.5 . .
C44 C45 H45A 119.5 . .
C45 C46 C47 121.5(7) . .
C45 C46 H46A 119.2 . .
C47 C46 H46A 119.2 . .
C46 C47 C48 119.0(8) . .
C46 C47 H47A 120.5 . .
C48 C47 H47A 120.5 . .
C47 C48 C43 120.5(7) . .
C47 C48 H48A 119.8 . .
C43 C48 H48A 119.8 . .
C54 N49 C50 118.6(6) . .
C54 N49 Pt31 120.6(5) . .
C50 N49 Pt31 120.8(4) . .
N49 C50 C51 121.5(7) . .
N49 C50 H50A 119.3 . .
C51 C50 H50A 119.3 . .
C50 C51 C52 121.0(7) . .
C50 C51 H51A 119.5 . .
C52 C51 H51A 119.5 . .
C51 C52 C53 117.2(6) . .
C51 C52 C55 121.2(6) . .
C53 C52 C55 121.5(5) . .
C52 C53 C54 118.7(6) . .
C52 C53 H53A 120.6 . .
C54 C53 H53A 120.6 . .
N49 C54 C53 122.8(7) . .
N49 C54 H54A 118.6 . .
C53 C54 H54A 118.6 . .
C56 C55 C60 117.6(6) . .
C56 C55 C52 122.0(5) . .
C60 C55 C52 120.3(6) . .
C57 C56 C55 119.2(6) . .
C57 C56 H56A 120.4 . .
C55 C56 H56A 120.4 . .
N58 C57 C56 123.4(7) . .
N58 C57 H57A 118.3 . .
C56 C57 H57A 118.3 . .
C57 N58 C59 118.5(5) . .
C57 N58 Pt1 121.1(5) . 2_567
C59 N58 Pt1 120.4(4) . 2_567
N58 C59 C60 121.5(6) . .
N58 C59 H59A 119.3 . .
C60 C59 H59A 119.3 . .
C59 C60 C55 119.8(7) . .
C59 C60 H60A 120.1 . .
C55 C60 H60A 120.1 . .
F3 P1 F6 168.2(11) . .
F3 P1 F4 91.9(8) . .
F6 P1 F4 77.1(11) . .
F3 P1 F2 89.7(8) . .
F6 P1 F2 86.0(10) . .
F4 P1 F2 88.7(11) . .
F3 P1 F1 93.7(8) . .
F6 P1 F1 92.0(10) . .
F4 P1 F1 98.5(10) . .
F2 P1 F1 171.9(10) . .
F3 P1 F5 83.3(6) . .
F6 P1 F5 107.7(11) . .
F4 P1 F5 175.2(9) . .
F2 P1 F5 91.8(9) . .
F1 P1 F5 81.3(7) . .
F7 P2 F7 179.997(2) . 2_566
F7 P2 F9 89.9(2) . 2_566
F7 P2 F9 90.1(2) 2_566 2_566
F7 P2 F9 90.1(2) . .
F7 P2 F9 89.9(2) 2_566 .
F9 P2 F9 180.000(2) 2_566 .
F7 P2 F8 90.9(2) . 2_566
F7 P2 F8 89.1(2) 2_566 2_566
F9 P2 F8 90.4(2) 2_566 2_566
F9 P2 F8 89.6(2) . 2_566
F7 P2 F8 89.1(2) . .
F7 P2 F8 90.9(2) 2_566 .
F9 P2 F8 89.6(2) 2_566 .
F9 P2 F8 90.4(2) . .
F8 P2 F8 180.000(2) 2_566 .
F10 P3 F12 90.01(4) . .
F10 P3 F13 90.01(4) . .
F12 P3 F13 90.01(5) . .
F10 P3 F14 90.00(5) . .
F12 P3 F14 179.99(7) . .
F13 P3 F14 90.00(4) . .
F10 P3 F11 179.99(7) . .
F12 P3 F11 90.00(5) . .
F13 P3 F11 90.00(4) . .
F14 P3 F11 89.99(4) . .
F10 P3 F15 90.00(4) . .
F12 P3 F15 90.00(4) . .
F13 P3 F15 179.99(8) . .
F14 P3 F15 90.00(5) . .
F11 P3 F15 89.99(5) . .
O71 N71 C71 114.2(14) . .
O71 N71 O72 128.0(13) . .
C71 N71 O72 116.0(15) . .
N71 C71 H71A 109.5 . .
N71 C71 H71B 109.5 . .
H71A C71 H71B 109.5 . .
N71 C71 H71C 109.5 . .
H71A C71 H71C 109.5 . .
H71B C71 H71C 109.5 . .
O74 N73 O73 127.1(13) . .
O74 N73 C73 119.8(11) . .
O73 N73 C73 113.1(10) . .
N73 C73 H73A 109.5 . .
N73 C73 H73B 109.5 . .
H73A C73 H73B 109.5 . .
N73 C73 H73C 109.5 . .
H73A C73 H73C 109.5 . .
H73B C73 H73C 109.5 . .
O75 N75 O76 115.8(10) . .
O75 N75 C75 123.1(11) . .
O76 N75 C75 120.8(14) . .
N75 C75 H75A 109.5 . .
N75 C75 H75B 109.5 . .
H75A C75 H75B 109.5 . .
N75 C75 H75C 109.5 . .
H75A C75 H75C 109.5 . .
H75B C75 H75C 109.5 . .
O77 N77 O78 119.1(11) . .
O77 N77 C77 123.1(11) . .
O78 N77 C77 117.4(13) . .
N77 C77 H77A 109.5 . .
N77 C77 H77B 109.5 . .
H77A C77 H77B 109.5 . .
N77 C77 H77C 109.5 . .
H77A C77 H77C 109.5 . .
H77B C77 H77C 109.5 . .
N79 N79 O80 110(2) 2_767 .
N79 N79 O79 125(3) 2_767 .
O80 N79 O79 95(2) . .
N79 N79 C79 98(2) 2_767 .
O80 N79 C79 119(2) . .
O79 N79 C79 112.1(17) . .
N79 C79 H79A 109.5 . .
N79 C79 H79B 109.5 . .
H79A C79 H79B 109.5 . .
N79 C79 H79C 109.5 . .
H79A C79 H79C 109.5 . .
H79B C79 H79C 109.5 . .

loop_
_geom_bond_atom_site_label_1
_geom_bond_atom_site_label_2
_geom_bond_distance
_geom_bond_site_symmetry_2
Pt1 C1 2.025(7) .
Pt1 N58 2.041(4) 2_567
Pt1 N8 2.063(4) .
Pt1 N19 2.149(5) .
C1 C6 1.385(9) .
C1 C2 1.417(8) .
C2 C3 1.387(9) .
C2 C7 1.494(8) .
C3 C4 1.389(10) .
C3 H3A 0.9500 .
C4 C5 1.394(11) .
C4 H4A 0.9500 .
C5 C6 1.380(11) .
C5 H5A 0.9500 .
C6 H6A 0.9500 .
C7 N8 1.379(7) .
C7 C12 1.392(8) .
N8 C9 1.348(7) .
C9 C10 1.389(8) .
C9 C13 1.492(8) .
C10 C11 1.366(9) .
C10 H10A 0.9500 .
C11 C12 1.395(9) .
C11 H11A 0.9500 .
C12 H12A 0.9500 .
C13 C14 1.398(7) .
C13 C18 1.421(9) .
C14 C15 1.426(9) .
C14 H14A 0.9500 .
C15 C16 1.398(10) .
C15 H15A 0.9500 .
C16 C17 1.387(8) .
C16 H16A 0.9500 .
C17 C18 1.386(9) .
C17 H17A 0.9500 .
C18 H18A 0.9500 .
N19 C20 1.324(7) .
N19 C24 1.343(7) .
C20 C21 1.385(10) .
C20 H20A 0.9500 .
C21 C22 1.406(8) .
C21 H21A 0.9500 .
C22 C23 1.415(8) .
C22 C25 1.476(9) .
C23 C24 1.373(9) .
C23 H23A 0.9500 .
C24 H24A 0.9500 .
C25 C30 1.395(9) .
C25 C26 1.399(8) .
C26 C27 1.363(9) .
C26 H26A 0.9500 .
C27 N28 1.360(8) .
C27 H27A 0.9500 .
N28 C29 1.349(8) .
N28 Pt31 2.161(5) .
C29 C30 1.349(10) .
C29 H29A 0.9500 .
C30 H30A 0.9500 .
Pt31 C31 2.000(7) .
Pt31 N49 2.037(5) .
Pt31 N38 2.046(4) .
C31 C32 1.402(9) .
C31 C36 1.415(9) .
C32 C33 1.392(9) .
C32 C37 1.496(8) .
C33 C34 1.399(10) .
C33 H33A 0.9500 .
C34 C35 1.361(12) .
C34 H34A 0.9500 .
C35 C36 1.373(10) .
C35 H35A 0.9500 .
C36 H36A 0.9500 .
C37 N38 1.377(8) .
C37 C42 1.379(9) .
N38 C39 1.345(7) .
C39 C40 1.428(8) .
C39 C43 1.479(8) .
C40 C41 1.377(9) .
C40 H40A 0.9500 .
C41 C42 1.389(9) .
C41 H41A 0.9500 .
C42 H42A 0.9500 .
C43 C48 1.398(9) .
C43 C44 1.416(9) .
C44 C45 1.389(9) .
C44 H44A 0.9500 .
C45 C46 1.364(12) .
C45 H45A 0.9500 .
C46 C47 1.380(12) .
C46 H46A 0.9500 .
C47 C48 1.384(10) .
C47 H47A 0.9500 .
C48 H48A 0.9500 .
N49 C54 1.313(8) .
N49 C50 1.357(9) .
C50 C51 1.374(10) .
C50 H50A 0.9500 .
C51 C52 1.384(9) .
C51 H51A 0.9500 .
C52 C53 1.390(10) .
C52 C55 1.501(8) .
C53 C54 1.414(9) .
C53 H53A 0.9500 .
C54 H54A 0.9500 .
C55 C56 1.383(10) .
C55 C60 1.407(8) .
C56 C57 1.376(9) .
C56 H56A 0.9500 .
C57 N58 1.326(8) .
C57 H57A 0.9500 .
N58 C59 1.358(9) .
N58 Pt1 2.041(4) 2_567
C59 C60 1.374(9) .
C59 H59A 0.9500 .
C60 H60A 0.9500 .
P1 F3 1.439(9) .
P1 F6 1.548(16) .
P1 F4 1.554(16) .
P1 F2 1.573(16) .
P1 F1 1.586(13) .
P1 F5 1.762(14) .
P2 F7 1.584(3) .
P2 F7 1.584(3) 2_566
P2 F9 1.594(4) 2_566
P2 F9 1.594(4) .
P2 F8 1.604(4) 2_566
P2 F8 1.604(4) .
P3 F10 1.5498(7) .
P3 F12 1.5499(7) .
P3 F13 1.5500(7) .
P3 F14 1.5500(7) .
P3 F11 1.5500(7) .
P3 F15 1.5500(7) .
N71 O71 1.167(17) .
N71 C71 1.259(19) .
N71 O72 1.362(18) .
C71 H71A 0.9800 .
C71 H71B 0.9800 .
C71 H71C 0.9800 .
N73 O74 1.159(15) .
N73 O73 1.232(13) .
N73 C73 1.509(17) .
C73 H73A 0.9800 .
C73 H73B 0.9800 .
C73 H73C 0.9800 .
N75 O75 1.221(15) .
N75 O76 1.248(12) .
N75 C75 1.42(2) .
C75 H75A 0.9800 .
C75 H75B 0.9800 .
C75 H75C 0.9800 .
N77 O77 1.175(15) .
N77 O78 1.204(16) .
N77 C77 1.395(16) .
C77 H77A 0.9800 .
C77 H77B 0.9800 .
C77 H77C 0.9800 .
N79 N79 1.36(3) 2_767
N79 O80 1.45(3) .
N79 O79 1.52(3) .
N79 C79 1.64(3) .
C79 H79A 0.9800 .
C79 H79B 0.9800 .
C79 H79C 0.9800 .

loop_
_geom_torsion_atom_site_label_1
_geom_torsion_atom_site_label_2
_geom_torsion_atom_site_label_3
_geom_torsion_atom_site_label_4
_geom_torsion
_geom_torsion_site_symmetry_1
_geom_torsion_site_symmetry_4
N58 Pt1 C1 C6 -1.4(6) 2_567 .
N8 Pt1 C1 C6 179.2(6) . .
N58 Pt1 C1 C2 169.7(5) 2_567 .
N8 Pt1 C1 C2 -9.7(4) . .
C6 C1 C2 C3 -2.7(9) . .
Pt1 C1 C2 C3 -174.8(5) . .
C6 C1 C2 C7 177.5(6) . .
Pt1 C1 C2 C7 5.4(7) . .
C1 C2 C3 C4 0.6(9) . .
C7 C2 C3 C4 -179.7(6) . .
C2 C3 C4 C5 1.9(11) . .
C3 C4 C5 C6 -2.2(12) . .
C4 C5 C6 C1 0.0(12) . .
C2 C1 C6 C5 2.4(11) . .
Pt1 C1 C6 C5 173.1(6) . .
C3 C2 C7 N8 -174.4(5) . .
C1 C2 C7 N8 5.4(8) . .
C3 C2 C7 C12 4.5(9) . .
C1 C2 C7 C12 -175.7(6) . .
C12 C7 N8 C9 -6.7(8) . .
C2 C7 N8 C9 172.2(5) . .
C12 C7 N8 Pt1 167.7(4) . .
C2 C7 N8 Pt1 -13.3(6) . .
C1 Pt1 N8 C9 -173.4(5) . .
N19 Pt1 N8 C9 13.9(5) . .
C1 Pt1 N8 C7 12.9(4) . .
N19 Pt1 N8 C7 -159.8(4) . .
C7 N8 C9 C10 8.9(8) . .
Pt1 N8 C9 C10 -164.6(4) . .
C7 N8 C9 C13 -162.5(5) . .
Pt1 N8 C9 C13 24.1(8) . .
N8 C9 C10 C11 -4.0(9) . .
C13 C9 C10 C11 167.5(6) . .
C9 C10 C11 C12 -3.3(9) . .
C10 C11 C12 C7 5.4(9) . .
N8 C7 C12 C11 -0.4(9) . .
C2 C7 C12 C11 -179.3(6) . .
N8 C9 C13 C14 53.5(8) . .
C10 C9 C13 C14 -118.1(6) . .
N8 C9 C13 C18 -132.7(6) . .
C10 C9 C13 C18 55.7(8) . .
C18 C13 C14 C15 -0.6(9) . .
C9 C13 C14 C15 173.2(5) . .
C13 C14 C15 C16 2.4(9) . .
C14 C15 C16 C17 -3.0(9) . .
C15 C16 C17 C18 1.8(10) . .
C16 C17 C18 C13 0.0(9) . .
C14 C13 C18 C17 -0.6(9) . .
C9 C13 C18 C17 -174.2(6) . .
N58 Pt1 N19 C20 -103.5(4) 2_567 .
N8 Pt1 N19 C20 75.3(4) . .
N58 Pt1 N19 C24 69.9(4) 2_567 .
N8 Pt1 N19 C24 -111.2(4) . .
C24 N19 C20 C21 3.3(9) . .
Pt1 N19 C20 C21 176.9(5) . .
N19 C20 C21 C22 0.0(10) . .
C20 C21 C22 C23 -2.8(9) . .
C20 C21 C22 C25 176.0(6) . .
C21 C22 C23 C24 2.5(9) . .
C25 C22 C23 C24 -176.3(6) . .
C20 N19 C24 C23 -3.6(8) . .
Pt1 N19 C24 C23 -177.1(4) . .
C22 C23 C24 N19 0.7(9) . .
C21 C22 C25 C30 45.5(8) . .
C23 C22 C25 C30 -135.8(6) . .
C21 C22 C25 C26 -132.4(6) . .
C23 C22 C25 C26 46.4(8) . .
C30 C25 C26 C27 -1.2(8) . .
C22 C25 C26 C27 176.8(5) . .
C25 C26 C27 N28 1.4(8) . .
C26 C27 N28 C29 -1.1(7) . .
C26 C27 N28 Pt31 177.0(4) . .
C27 N28 C29 C30 0.7(8) . .
Pt31 N28 C29 C30 -177.4(4) . .
N28 C29 C30 C25 -0.5(9) . .
C26 C25 C30 C29 0.7(8) . .
C22 C25 C30 C29 -177.2(5) . .
C29 N28 Pt31 N49 58.1(4) . .
C27 N28 Pt31 N49 -119.9(4) . .
C29 N28 Pt31 N38 -124.1(4) . .
C27 N28 Pt31 N38 58.0(4) . .
N49 Pt31 C31 C32 160.3(4) . .
N38 Pt31 C31 C32 -18.5(4) . .
N49 Pt31 C31 C36 -12.0(5) . .
N38 Pt31 C31 C36 169.2(5) . .
C36 C31 C32 C33 -0.6(8) . .
Pt31 C31 C32 C33 -173.8(4) . .
C36 C31 C32 C37 -173.2(5) . .
Pt31 C31 C32 C37 13.6(6) . .
C31 C32 C33 C34 -1.3(8) . .
C37 C32 C33 C34 170.6(5) . .
C32 C33 C34 C35 0.4(9) . .
C33 C34 C35 C36 2.7(9) . .
C34 C35 C36 C31 -4.6(9) . .
C32 C31 C36 C35 3.5(8) . .
Pt31 C31 C36 C35 175.4(4) . .
C33 C32 C37 N38 -168.6(5) . .
C31 C32 C37 N38 3.8(7) . .
C33 C32 C37 C42 5.9(9) . .
C31 C32 C37 C42 178.3(5) . .
C42 C37 N38 C39 -9.0(8) . .
C32 C37 N38 C39 165.7(5) . .
C42 C37 N38 Pt31 166.4(4) . .
C32 C37 N38 Pt31 -18.9(6) . .
C31 Pt31 N38 C39 -164.3(5) . .
N28 Pt31 N38 C39 25.3(5) . .
C31 Pt31 N38 C37 20.8(4) . .
N28 Pt31 N38 C37 -149.5(4) . .
C37 N38 C39 C40 6.5(8) . .
Pt31 N38 C39 C40 -168.0(4) . .
C37 N38 C39 C43 -169.1(5) . .
Pt31 N38 C39 C43 16.4(8) . .
N38 C39 C40 C41 -0.1(8) . .
C43 C39 C40 C41 175.7(5) . .
C39 C40 C41 C42 -4.0(8) . .
N38 C37 C42 C41 5.0(8) . .
C32 C37 C42 C41 -169.2(5) . .
C40 C41 C42 C37 1.7(8) . .
N38 C39 C43 C48 -139.1(6) . .
C40 C39 C43 C48 45.0(7) . .
N38 C39 C43 C44 45.0(7) . .
C40 C39 C43 C44 -130.8(6) . .
C48 C43 C44 C45 -3.1(8) . .
C39 C43 C44 C45 172.8(5) . .
C43 C44 C45 C46 1.7(9) . .
C44 C45 C46 C47 1.5(11) . .
C45 C46 C47 C48 -3.3(12) . .
C46 C47 C48 C43 1.8(11) . .
C44 C43 C48 C47 1.4(9) . .
C39 C43 C48 C47 -174.5(6) . .
C31 Pt31 N49 C54 -90.2(6) . .
N28 Pt31 N49 C54 80.2(6) . .
C31 Pt31 N49 C50 88.4(7) . .
N28 Pt31 N49 C50 -101.2(7) . .
C54 N49 C50 C51 3.1(15) . .
Pt31 N49 C50 C51 -175.6(8) . .
N49 C50 C51 C52 -3.8(17) . .
C50 C51 C52 C53 1.2(15) . .
C50 C51 C52 C55 178.6(9) . .
C51 C52 C53 C54 1.8(13) . .
C55 C52 C53 C54 -175.6(8) . .
C50 N49 C54 C53 0.0(13) . .
Pt31 N49 C54 C53 178.7(7) . .
C52 C53 C54 N49 -2.5(14) . .
C51 C52 C55 C56 -8.9(11) . .
C53 C52 C55 C56 168.4(8) . .
C51 C52 C55 C60 172.5(8) . .
C53 C52 C55 C60 -10.2(11) . .
C60 C55 C56 C57 0.1(11) . .
C52 C55 C56 C57 -178.5(7) . .
C55 C56 C57 N58 0.8(13) . .
C56 C57 N58 C59 -1.0(12) . .
C56 C57 N58 Pt1 -179.5(6) . 2_567
C57 N58 C59 C60 0.2(11) . .
Pt1 N58 C59 C60 178.7(6) 2_567 .
N58 C59 C60 C55 0.7(11) . .
C56 C55 C60 C59 -0.9(11) . .
C52 C55 C60 C59 177.7(7) . .
